data_7246853
loop_
_publ_author_name
'Liao, Tian-Ming'
'Ma, Wen-Jiang'
'Gao, Yu-Ning'
'Bian, Ming'
'Jiang, Min'
'Liu, Jin-Tao'
'Chen, Hui-Yu'
'Liu, Zhen-Jiang'

_publ_section_title
;
 Facile synthesis of (polyfluoro)alkanesulfinyl 4-isoxazolines: a stepwise
 solvent- and catalyst-free approach or a one-pot process in water
;
_journal_issue 13
_journal_name_full 'Green Chemistry'
_journal_page_first 5233
_journal_page_last 5239
_journal_paper_doi 10.1039/D3GC00557G
_journal_volume 25
_journal_year 2023
_chemical_formula_sum 'C18 H16 F3 N O2 S'
_chemical_formula_weight 367.38
_space_group_crystal_system triclinic
_space_group_IT_number 2
_space_group_name_Hall '-P 1'
_space_group_name_H-M_alt 'P -1'
_atom_sites_solution_hydrogens geom
_audit_creation_method SHELXL-2013
_audit_update_record
;
2023-01-17 deposited with the CCDC.	2023-05-31 downloaded from the CCDC.
;
_cell_angle_alpha 102.617(2)
_cell_angle_beta 92.927(2)
_cell_angle_gamma 99.557(2)
_cell_formula_units_Z 2
_cell_length_a 8.9764(5)
_cell_length_b 9.7004(6)
_cell_length_c 10.5392(6)
_cell_measurement_reflns_used 9902
_cell_measurement_temperature 213(2)
_cell_measurement_theta_max 55.040
_cell_measurement_theta_min 4.376
_cell_volume 879.46(9)
_computing_cell_refinement 'Bruker SAINT'
_computing_data_collection 'Bruker APEX2'
_computing_data_reduction 'Bruker SAINT'
_computing_molecular_graphics 'Bruker SHELXTL'
_computing_publication_material 'Bruker SHELXTL'
_computing_structure_refinement 'SHELXL-2013 (Sheldrick, 2013)'
_computing_structure_solution 'SHELXS-97 (Sheldrick 2008)'
_diffrn_ambient_temperature 213(2)
_diffrn_measured_fraction_theta_full 0.984
_diffrn_measured_fraction_theta_max 0.985
_diffrn_measurement_device_type 'Bruker APEX-II CCD'
_diffrn_measurement_method '\f and \w scans'
_diffrn_radiation_type MoK\a
_diffrn_radiation_wavelength 0.71073
_diffrn_reflns_av_R_equivalents 0.0665
_diffrn_reflns_av_unetI/netI 0.0465
_diffrn_reflns_Laue_measured_fraction_full 0.984
_diffrn_reflns_Laue_measured_fraction_max 0.985
_diffrn_reflns_limit_h_max 11
_diffrn_reflns_limit_h_min -11
_diffrn_reflns_limit_k_max 11
_diffrn_reflns_limit_k_min -11
_diffrn_reflns_limit_l_max 12
_diffrn_reflns_limit_l_min -12
_diffrn_reflns_number 18169
_diffrn_reflns_point_group_measured_fraction_full 0.984
_diffrn_reflns_point_group_measured_fraction_max 0.985
_diffrn_reflns_theta_full 25.242
_diffrn_reflns_theta_max 25.998
_diffrn_reflns_theta_min 3.183
_exptl_absorpt_coefficient_mu 0.225
_exptl_absorpt_correction_T_max 0.7456
_exptl_absorpt_correction_T_min 0.5644
_exptl_absorpt_correction_type multi-scan
_exptl_absorpt_process_details sadabs
_exptl_crystal_colour colorless
_exptl_crystal_density_diffrn 1.387
_exptl_crystal_description prismatic
_exptl_crystal_F_000 380
_exptl_crystal_size_max 0.180
_exptl_crystal_size_mid 0.140
_exptl_crystal_size_min 0.120
_refine_diff_density_max 0.346
_refine_diff_density_min -0.259
_refine_diff_density_rms 0.043
_refine_ls_extinction_method none
_refine_ls_goodness_of_fit_ref 1.027
_refine_ls_hydrogen_treatment constr
_refine_ls_matrix_type full
_refine_ls_number_parameters 228
_refine_ls_number_reflns 3391
_refine_ls_number_restraints 0
_refine_ls_restrained_S_all 1.027
_refine_ls_R_factor_all 0.0429
_refine_ls_R_factor_gt 0.0399
_refine_ls_shift/su_max 0.003
_refine_ls_shift/su_mean 0.000
_refine_ls_structure_factor_coef Fsqd
_refine_ls_weighting_details 'w=1/[\s^2^(Fo^2^)+(0.0569P)^2^+0.2614P] where P=(Fo^2^+2Fc^2^)/3'
_refine_ls_weighting_scheme calc
_refine_ls_wR_factor_gt 0.1082
_refine_ls_wR_factor_ref 0.1116
_reflns_Friedel_coverage 0.000
_reflns_number_gt 3128
_reflns_number_total 3391
_reflns_threshold_expression 'I > 2\s(I)'
_cod_data_source_file d3gc00557g2.cif
_cod_data_source_block mo_d8v22527_0m
_cod_depositor_comments 'Adding full bibliography for 7246851--7246854.cif.'
_cod_database_code 7246853
_shelx_space_group_comment
; 
The symmetry employed for this shelxl refinement is uniquely defined 
by the following loop, which should always be used as a source of 
symmetry information in preference to the above space-group names. 
They are only intended as comments. 
;
_shelx_estimated_absorpt_t_min 0.961
_shelx_estimated_absorpt_t_max 0.974
_shelxl_version_number 2013-4

loop_
_space_group_symop_operation_xyz
'x, y, z'
'-x, -y, -z'

loop_
_atom_site_label
_atom_site_type_symbol
_atom_site_fract_x
_atom_site_fract_y
_atom_site_fract_z
_atom_site_U_iso_or_equiv
_atom_site_adp_type
_atom_site_occupancy
_atom_site_site_symmetry_order
_atom_site_calc_flag
_atom_site_refinement_flags_posn
_atom_site_refinement_flags_adp
_atom_site_refinement_flags_occupancy
_atom_site_disorder_assembly
_atom_site_disorder_group
S1 S 0.18775(4) 0.31515(4) 0.87182(3) 0.03161(14) Uani 1 1 d . . . . .
F1 F 0.35629(12) 0.16210(13) 0.97935(11) 0.0538(3) Uani 1 1 d . . . . .
F2 F 0.12583(13) 0.14435(12) 1.02680(11) 0.0539(3) Uani 1 1 d . . . . .
F3 F 0.17587(16) 0.03661(11) 0.83763(12) 0.0626(3) Uani 1 1 d . . . . .
O1 O 0.41225(12) 0.36692(12) 0.57728(10) 0.0355(3) Uani 1 1 d . . . . .
O2 O 0.25110(14) 0.43458(12) 0.98451(11) 0.0440(3) Uani 1 1 d . . . . .
N1 N 0.53700(14) 0.42311(14) 0.68413(12) 0.0345(3) Uani 1 1 d . . . . .
C1 C 0.28542(17) 0.32062(15) 0.63259(14) 0.0316(3) Uani 1 1 d . . . . .
C2 C 0.31839(16) 0.30841(15) 0.75564(14) 0.0305(3) Uani 1 1 d . . . . .
C3 C 0.48967(16) 0.34109(15) 0.78384(14) 0.0311(3) Uani 1 1 d . . . . .
H3 H 0.5181 0.4031 0.8725 0.037 Uiso 1 1 calc R U . . .
C4 C 0.56326(17) 0.20930(16) 0.76840(15) 0.0323(3) Uani 1 1 d . . . . .
C5 C 0.50157(19) 0.08111(18) 0.68150(16) 0.0399(4) Uani 1 1 d . . . . .
H5 H 0.4093 0.0736 0.6319 0.048 Uiso 1 1 calc R U . . .
C6 C 0.5737(2) -0.03650(18) 0.66651(17) 0.0459(4) Uani 1 1 d . . . . .
H6 H 0.5307 -0.1227 0.6066 0.055 Uiso 1 1 calc R U . . .
C7 C 0.7081(2) -0.02700(19) 0.73933(19) 0.0479(4) Uani 1 1 d . . . . .
H7 H 0.7576 -0.1063 0.7292 0.058 Uiso 1 1 calc R U . . .
C8 C 0.7698(2) 0.0998(2) 0.8274(2) 0.0497(4) Uani 1 1 d . . . . .
H8 H 0.8610 0.1061 0.8780 0.060 Uiso 1 1 calc R U . . .
C9 C 0.69847(19) 0.21795(18) 0.84202(18) 0.0419(4) Uani 1 1 d . . . . .
H9 H 0.7418 0.3040 0.9019 0.050 Uiso 1 1 calc R U . . .
C10 C 0.14401(18) 0.29245(16) 0.54841(14) 0.0333(3) Uani 1 1 d . . . . .
C11 C 0.0187(2) 0.19587(18) 0.56820(17) 0.0442(4) Uani 1 1 d . . . . .
H11 H 0.0256 0.1444 0.6336 0.053 Uiso 1 1 calc R U . . .
C12 C -0.1157(2) 0.1764(2) 0.4908(2) 0.0548(5) Uani 1 1 d . . . . .
H12 H -0.2021 0.1152 0.5064 0.066 Uiso 1 1 calc R U . . .
C13 C -0.1232(2) 0.2470(2) 0.39061(18) 0.0521(5) Uani 1 1 d . . . . .
H13 H -0.2147 0.2315 0.3378 0.062 Uiso 1 1 calc R U . . .
C14 C 0.0011(2) 0.34001(18) 0.36609(16) 0.0422(4) Uani 1 1 d . . . . .
C15 C 0.13404(19) 0.36416(17) 0.44747(15) 0.0366(3) Uani 1 1 d . . . . .
H15 H 0.2184 0.4296 0.4345 0.044 Uiso 1 1 calc R U . . .
C16 C -0.0053(3) 0.4150(3) 0.25536(19) 0.0591(5) Uani 1 1 d . . . . .
H16A H 0.0450 0.5144 0.2851 0.089 Uiso 1 1 calc R U . . .
H16B H -0.1104 0.4113 0.2259 0.089 Uiso 1 1 calc R U . . .
H16C H 0.0453 0.3675 0.1838 0.089 Uiso 1 1 calc R U . . .
C17 C 0.2156(2) 0.15427(18) 0.93145(16) 0.0396(4) Uani 1 1 d . . . . .
C18 C 0.5275(2) 0.57519(17) 0.72978(17) 0.0411(4) Uani 1 1 d . . . . .
H18A H 0.5334 0.6212 0.6568 0.062 Uiso 1 1 calc R U . . .
H18B H 0.6109 0.6219 0.7954 0.062 Uiso 1 1 calc R U . . .
H18C H 0.4320 0.5831 0.7674 0.062 Uiso 1 1 calc R U . . .

loop_
_atom_site_aniso_label
_atom_site_aniso_U_11
_atom_site_aniso_U_22
_atom_site_aniso_U_33
_atom_site_aniso_U_23
_atom_site_aniso_U_13
_atom_site_aniso_U_12
S1 0.0345(2) 0.0319(2) 0.0287(2) 0.00730(15) 0.00274(15) 0.00622(16)
F1 0.0495(6) 0.0682(7) 0.0550(6) 0.0309(5) 0.0049(5) 0.0204(5)
F2 0.0575(6) 0.0638(7) 0.0510(6) 0.0316(5) 0.0172(5) 0.0129(5)
F3 0.0944(9) 0.0322(5) 0.0567(7) 0.0063(5) 0.0041(6) 0.0045(5)
O1 0.0386(6) 0.0393(6) 0.0285(5) 0.0082(4) 0.0025(4) 0.0058(5)
O2 0.0552(7) 0.0373(6) 0.0344(6) -0.0008(5) 0.0069(5) 0.0055(5)
N1 0.0367(7) 0.0322(7) 0.0330(7) 0.0075(5) 0.0007(5) 0.0027(5)
C1 0.0373(8) 0.0268(7) 0.0304(7) 0.0049(6) 0.0038(6) 0.0072(6)
C2 0.0345(7) 0.0291(7) 0.0278(7) 0.0065(5) 0.0019(6) 0.0058(6)
C3 0.0336(7) 0.0308(7) 0.0277(7) 0.0057(6) 0.0006(6) 0.0045(6)
C4 0.0351(7) 0.0312(7) 0.0317(7) 0.0091(6) 0.0038(6) 0.0060(6)
C5 0.0447(9) 0.0361(8) 0.0363(8) 0.0028(6) -0.0037(7) 0.0096(7)
C6 0.0629(11) 0.0326(8) 0.0416(9) 0.0041(7) 0.0046(8) 0.0125(8)
C7 0.0567(10) 0.0394(9) 0.0563(11) 0.0182(8) 0.0127(8) 0.0214(8)
C8 0.0402(9) 0.0471(10) 0.0650(12) 0.0191(9) -0.0038(8) 0.0120(8)
C9 0.0381(8) 0.0359(8) 0.0499(10) 0.0097(7) -0.0055(7) 0.0041(7)
C10 0.0406(8) 0.0302(7) 0.0273(7) 0.0012(6) -0.0001(6) 0.0091(6)
C11 0.0512(10) 0.0384(9) 0.0381(9) 0.0081(7) -0.0077(7) -0.0011(7)
C12 0.0505(10) 0.0505(11) 0.0544(11) 0.0086(9) -0.0127(9) -0.0069(9)
C13 0.0524(10) 0.0530(11) 0.0442(10) -0.0001(8) -0.0170(8) 0.0123(9)
C14 0.0546(10) 0.0427(9) 0.0312(8) 0.0018(7) -0.0004(7) 0.0249(8)
C15 0.0457(9) 0.0358(8) 0.0304(8) 0.0047(6) 0.0048(6) 0.0168(7)
C16 0.0755(13) 0.0735(14) 0.0398(10) 0.0172(9) 0.0014(9) 0.0415(11)
C17 0.0463(9) 0.0383(8) 0.0358(8) 0.0127(7) 0.0041(7) 0.0068(7)
C18 0.0481(9) 0.0308(8) 0.0437(9) 0.0097(7) 0.0041(7) 0.0038(7)

loop_
_atom_type_symbol
_atom_type_description
_atom_type_scat_dispersion_real
_atom_type_scat_dispersion_imag
_atom_type_scat_source
C C 0.0033 0.0016 'International Tables Vol C Tables 4.2.6.8 and 6.1.1.4'
H H 0.0000 0.0000 'International Tables Vol C Tables 4.2.6.8 and 6.1.1.4'
F F 0.0171 0.0103 'International Tables Vol C Tables 4.2.6.8 and 6.1.1.4'
N N 0.0061 0.0033 'International Tables Vol C Tables 4.2.6.8 and 6.1.1.4'
O O 0.0106 0.0060 'International Tables Vol C Tables 4.2.6.8 and 6.1.1.4'
S S 0.1246 0.1234 'International Tables Vol C Tables 4.2.6.8 and 6.1.1.4'

loop_
_geom_angle_atom_site_label_1
_geom_angle_atom_site_label_2
_geom_angle_atom_site_label_3
_geom_angle
_geom_angle_site_symmetry_1
_geom_angle_site_symmetry_3
_geom_angle_publ_flag
O2 S1 C2 107.94(7) . . ?
O2 S1 C17 102.81(7) . . ?
C2 S1 C17 98.91(7) . . ?
C1 O1 N1 107.33(10) . . ?
C18 N1 C3 110.91(12) . . ?
C18 N1 O1 104.34(11) . . ?
C3 N1 O1 102.90(10) . . ?
C2 C1 O1 111.76(13) . . ?
C2 C1 C10 133.29(14) . . ?
O1 C1 C10 114.94(13) . . ?
C1 C2 C3 107.88(13) . . ?
C1 C2 S1 123.06(11) . . ?
C3 C2 S1 125.78(11) . . ?
N1 C3 C4 110.46(12) . . ?
N1 C3 C2 101.88(11) . . ?
C4 C3 C2 114.41(12) . . ?
N1 C3 H3 109.9 . . ?
C4 C3 H3 109.9 . . ?
C2 C3 H3 109.9 . . ?
C5 C4 C9 118.74(15) . . ?
C5 C4 C3 122.22(14) . . ?
C9 C4 C3 119.03(14) . . ?
C4 C5 C6 121.01(16) . . ?
C4 C5 H5 119.5 . . ?
C6 C5 H5 119.5 . . ?
C7 C6 C5 119.96(16) . . ?
C7 C6 H6 120.0 . . ?
C5 C6 H6 120.0 . . ?
C6 C7 C8 119.52(16) . . ?
C6 C7 H7 120.2 . . ?
C8 C7 H7 120.2 . . ?
C7 C8 C9 120.68(17) . . ?
C7 C8 H8 119.7 . . ?
C9 C8 H8 119.7 . . ?
C4 C9 C8 120.08(16) . . ?
C4 C9 H9 120.0 . . ?
C8 C9 H9 120.0 . . ?
C11 C10 C15 119.69(15) . . ?
C11 C10 C1 120.78(14) . . ?
C15 C10 C1 119.53(15) . . ?
C12 C11 C10 119.46(17) . . ?
C12 C11 H11 120.3 . . ?
C10 C11 H11 120.3 . . ?
C13 C12 C11 120.06(18) . . ?
C13 C12 H12 120.0 . . ?
C11 C12 H12 120.0 . . ?
C12 C13 C14 121.63(16) . . ?
C12 C13 H13 119.2 . . ?
C14 C13 H13 119.2 . . ?
C13 C14 C15 118.19(16) . . ?
C13 C14 C16 121.91(17) . . ?
C15 C14 C16 119.90(18) . . ?
C14 C15 C10 120.88(16) . . ?
C14 C15 H15 119.6 . . ?
C10 C15 H15 119.6 . . ?
C14 C16 H16A 109.5 . . ?
C14 C16 H16B 109.5 . . ?
H16A C16 H16B 109.5 . . ?
C14 C16 H16C 109.5 . . ?
H16A C16 H16C 109.5 . . ?
H16B C16 H16C 109.5 . . ?
F1 C17 F3 109.34(15) . . ?
F1 C17 F2 107.83(13) . . ?
F3 C17 F2 108.18(14) . . ?
F1 C17 S1 112.93(12) . . ?
F3 C17 S1 110.81(11) . . ?
F2 C17 S1 107.59(11) . . ?
N1 C18 H18A 109.5 . . ?
N1 C18 H18B 109.5 . . ?
H18A C18 H18B 109.5 . . ?
N1 C18 H18C 109.5 . . ?
H18A C18 H18C 109.5 . . ?
H18B C18 H18C 109.5 . . ?

loop_
_geom_bond_atom_site_label_1
_geom_bond_atom_site_label_2
_geom_bond_distance
_geom_bond_site_symmetry_2
_geom_bond_publ_flag
S1 O2 1.4790(11) . ?
S1 C2 1.7366(15) . ?
S1 C17 1.8534(17) . ?
F1 C17 1.320(2) . ?
F2 C17 1.329(2) . ?
F3 C17 1.320(2) . ?
O1 C1 1.3601(18) . ?
O1 N1 1.4898(16) . ?
N1 C18 1.467(2) . ?
N1 C3 1.4887(19) . ?
C1 C2 1.350(2) . ?
C1 C10 1.462(2) . ?
C2 C3 1.518(2) . ?
C3 C4 1.516(2) . ?
C3 H3 0.9900 . ?
C4 C5 1.383(2) . ?
C4 C9 1.387(2) . ?
C5 C6 1.387(2) . ?
C5 H5 0.9400 . ?
C6 C7 1.375(3) . ?
C6 H6 0.9400 . ?
C7 C8 1.380(3) . ?
C7 H7 0.9400 . ?
C8 C9 1.387(2) . ?
C8 H8 0.9400 . ?
C9 H9 0.9400 . ?
C10 C11 1.395(2) . ?
C10 C15 1.399(2) . ?
C11 C12 1.384(2) . ?
C11 H11 0.9400 . ?
C12 C13 1.383(3) . ?
C12 H12 0.9400 . ?
C13 C14 1.386(3) . ?
C13 H13 0.9400 . ?
C14 C15 1.389(2) . ?
C14 C16 1.507(3) . ?
C15 H15 0.9400 . ?
C16 H16A 0.9700 . ?
C16 H16B 0.9700 . ?
C16 H16C 0.9700 . ?
C18 H18A 0.9700 . ?
C18 H18B 0.9700 . ?
C18 H18C 0.9700 . ?

loop_
_geom_hbond_atom_site_label_D
_geom_hbond_atom_site_label_H
_geom_hbond_atom_site_label_A
_geom_hbond_distance_DH
_geom_hbond_distance_HA
_geom_hbond_distance_DA
_geom_hbond_angle_DHA
_geom_hbond_site_symmetry_A
C3 H3 O2 0.99 2.57 3.3953(18) 140.8 2_667
C18 H18A O1 0.97 2.56 3.457(2) 153.5 2_666
C3 H3 O2 0.99 2.57 3.3953(18) 140.8 2_667
C18 H18A O1 0.97 2.56 3.457(2) 153.5 2_666

loop_
_geom_torsion_atom_site_label_1
_geom_torsion_atom_site_label_2
_geom_torsion_atom_site_label_3
_geom_torsion_atom_site_label_4
_geom_torsion
_geom_torsion_site_symmetry_1
_geom_torsion_site_symmetry_2
_geom_torsion_site_symmetry_3
_geom_torsion_site_symmetry_4
_geom_torsion_publ_flag
C1 O1 N1 C18 -89.25(13) . . . . ?
C1 O1 N1 C3 26.63(13) . . . . ?
N1 O1 C1 C2 -14.30(15) . . . . ?
N1 O1 C1 C10 166.58(11) . . . . ?
O1 C1 C2 C3 -4.17(16) . . . . ?
C10 C1 C2 C3 174.72(15) . . . . ?
O1 C1 C2 S1 156.38(10) . . . . ?
C10 C1 C2 S1 -24.7(2) . . . . ?
O2 S1 C2 C1 -121.71(13) . . . . ?
C17 S1 C2 C1 131.63(13) . . . . ?
O2 S1 C2 C3 35.30(14) . . . . ?
C17 S1 C2 C3 -71.36(13) . . . . ?
C18 N1 C3 C4 -154.29(13) . . . . ?
O1 N1 C3 C4 94.63(13) . . . . ?
C18 N1 C3 C2 83.76(14) . . . . ?
O1 N1 C3 C2 -27.31(13) . . . . ?
C1 C2 C3 N1 20.47(15) . . . . ?
S1 C2 C3 N1 -139.41(11) . . . . ?
C1 C2 C3 C4 -98.72(14) . . . . ?
S1 C2 C3 C4 101.40(14) . . . . ?
N1 C3 C4 C5 -84.85(17) . . . . ?
C2 C3 C4 C5 29.4(2) . . . . ?
N1 C3 C4 C9 93.94(17) . . . . ?
C2 C3 C4 C9 -151.83(14) . . . . ?
C9 C4 C5 C6 -0.8(3) . . . . ?
C3 C4 C5 C6 178.02(16) . . . . ?
C4 C5 C6 C7 0.5(3) . . . . ?
C5 C6 C7 C8 0.3(3) . . . . ?
C6 C7 C8 C9 -0.8(3) . . . . ?
C5 C4 C9 C8 0.3(3) . . . . ?
C3 C4 C9 C8 -178.51(16) . . . . ?
C7 C8 C9 C4 0.4(3) . . . . ?
C2 C1 C10 C11 -24.0(2) . . . . ?
O1 C1 C10 C11 154.84(14) . . . . ?
C2 C1 C10 C15 155.48(16) . . . . ?
O1 C1 C10 C15 -25.66(19) . . . . ?
C15 C10 C11 C12 -2.5(3) . . . . ?
C1 C10 C11 C12 177.01(16) . . . . ?
C10 C11 C12 C13 3.2(3) . . . . ?
C11 C12 C13 C14 -1.1(3) . . . . ?
C12 C13 C14 C15 -1.6(3) . . . . ?
C12 C13 C14 C16 178.75(18) . . . . ?
C13 C14 C15 C10 2.3(2) . . . . ?
C16 C14 C15 C10 -178.05(15) . . . . ?
C11 C10 C15 C14 -0.3(2) . . . . ?
C1 C10 C15 C14 -179.80(13) . . . . ?
O2 S1 C17 F1 -51.73(13) . . . . ?
C2 S1 C17 F1 59.09(13) . . . . ?
O2 S1 C17 F3 -174.79(12) . . . . ?
C2 S1 C17 F3 -63.97(13) . . . . ?
O2 S1 C17 F2 67.14(12) . . . . ?
C2 S1 C17 F2 177.96(11) . . . . ?
